data_2102040
loop_
_publ_author_name
'Nyburg, Stanley C.'
'Steed, Jon W.'
'Aleksovska, Slobotka'
'Petrusevski, Vladimir M.'

_publ_section_title
;
 Structure of the alums. I. On the sulfate group disorder in the
 \a-alums
;
_journal_issue 2
_journal_name_full 'Acta Crystallographica Section B'
_journal_page_first 204
_journal_page_last 209
_journal_paper_doi 10.1107/S0108768199014846
_journal_volume 56
_journal_year 2000
_chemical_formula_sum 'Ga H24 O20 Rb S2'
_chemical_formula_weight 563.50
_chemical_name_common 'gallium rubidium alum'
_space_group_IT_number 205
_symmetry_cell_setting cubic
_symmetry_space_group_name_Hall '-P 2ac 2ab 3'
_symmetry_space_group_name_H-M 'P a -3'
_audit_creation_method SHELXL-97
_cell_angle_alpha 90.00
_cell_angle_beta 90.00
_cell_angle_gamma 90.00
_cell_formula_units_Z 4
_cell_length_a 12.2679(5)
_cell_length_b 12.2679(5)
_cell_length_c 12.2679(5)
_cell_measurement_temperature 296(2)
_cell_volume 1846.34(13)
_computing_structure_refinement 'SHELXL-97 (Sheldrick, 1997)'
_computing_structure_solution 'SHELXS-97 (Sheldrick, 1990)'
_database_code_amcsd 0009918
_diffrn_ambient_temperature 296(2)
_diffrn_measured_fraction_theta_full .862
_diffrn_measured_fraction_theta_max .862
_diffrn_radiation_monochromator graphite
_diffrn_radiation_source 'fine-focus sealed tube'
_diffrn_radiation_type MoK\a
_diffrn_radiation_wavelength .71070
_diffrn_reflns_av_R_equivalents .0548
_diffrn_reflns_av_sigmaI/netI .0538
_diffrn_reflns_limit_h_max 10
_diffrn_reflns_limit_h_min -10
_diffrn_reflns_limit_k_max 15
_diffrn_reflns_limit_k_min -15
_diffrn_reflns_limit_l_max 10
_diffrn_reflns_limit_l_min -10
_diffrn_reflns_number 1130
_diffrn_reflns_theta_full 26.00
_diffrn_reflns_theta_max 26.00
_diffrn_reflns_theta_min 3.71
_exptl_absorpt_coefficient_mu 4.426
_exptl_crystal_density_diffrn 2.027
_exptl_crystal_density_method 'not measured'
_exptl_crystal_F_000 1136
_exptl_crystal_size_max .2
_exptl_crystal_size_mid .2
_exptl_crystal_size_min .2
_refine_diff_density_max .495
_refine_diff_density_min -.543
_refine_ls_extinction_coef .0101(14)
_refine_ls_extinction_method SHELXL
_refine_ls_goodness_of_fit_ref 1.101
_refine_ls_hydrogen_treatment mixed
_refine_ls_matrix_type full
_refine_ls_number_parameters 68
_refine_ls_number_reflns 608
_refine_ls_number_restraints 0
_refine_ls_restrained_S_all 1.101
_refine_ls_R_factor_all .0495
_refine_ls_R_factor_gt .0423
_refine_ls_shift/su_max .000
_refine_ls_shift/su_mean .000
_refine_ls_structure_factor_coef Fsqd
_refine_ls_weighting_details 'w=1/[\s^2^(Fo^2^)+(0.0460P)^2^+0.9565P] where P=(Fo^2^+2Fc^2^)/3'
_refine_ls_weighting_scheme calc
_refine_ls_wR_factor_ref .1016
_reflns_number_gt 505
_reflns_number_total 608
_reflns_threshold_expression >2sigma(I)
_cod_data_source_file na0101.cif
_cod_data_source_block on
_cod_depositor_comments
;
 Marking atoms 'O3', 'O4' and 'O3A', 'O4A' as belonging to disorder groups
 '1' and '2' respectively after consulting the original publication.

 Antanas Vaitkus,
 2017-10-22

The following automatic conversions were performed:

'_refine_ls_weighting_scheme' value 'calc
w=1/[\s^2^(Fo^2^)+(0.0460P)^2^+0.9565P] where P=(Fo^2^+2Fc^2^)/3' was
changed to 'calc'. New tag '_refine_ls_weighting_details' was
created. The value of the new tag was set to
'w=1/[\s^2^(Fo^2^)+(0.0460P)^2^+0.9565P] where P=(Fo^2^+2Fc^2^)/3'.

Automatic conversion script
Id: cif_fix_values 3143 2015-03-26 13:38:13Z robertas 
;
_cod_original_formula_sum 'H24 Ga O20 Rb S2'
_cod_database_code 2102040
_amcsd_formula_title RbGa(SO4)2*12H2O

loop_
_space_group_symop_operation_xyz
'x, y, z'
'y, z, x'
'z, x, y'
'x+1/2, y, -z+1/2'
'y+1/2, z, -x+1/2'
'z+1/2, x, -y+1/2'
'y+1/2, -z+1/2, -x'
'z+1/2, -x+1/2, -y'
'-z, x+1/2, -y+1/2'
'-x, y+1/2, -z+1/2'
'-y, z+1/2, -x+1/2'
'x+1/2, -y+1/2, -z'
'-x, -y, -z'
'-y, -z, -x'
'-z, -x, -y'
'-x-1/2, -y, z-1/2'
'-y-1/2, -z, x-1/2'
'-z-1/2, -x, y-1/2'
'-y-1/2, z-1/2, x'
'-z-1/2, x-1/2, y'
'z, -x-1/2, y-1/2'
'x, -y-1/2, z-1/2'
'y, -z-1/2, x-1/2'
'-x-1/2, y-1/2, z'

loop_
_atom_site_label
_atom_site_fract_x
_atom_site_fract_y
_atom_site_fract_z
_atom_site_U_iso_or_equiv
_atom_site_adp_type
_atom_site_calc_flag
_atom_site_refinement_flags
_atom_site_occupancy
_atom_site_type_symbol
_atom_site_disorder_group
Ga .0000 .0000 .0000 .0253(4) Uani d S 1 Ga .
Rb .5000 .5000 .5000 .0514(4) Uani d S 1 Rb .
S .31299(6) .31299(6) .31299(6) .0305(4) Uani d S 1 S .
O3 .2453(2) .2453(2) .2453(2) .066(3) Uani d SP .892(15) O 1
O1 .1577(2) .0107(2) -.0125(2) .0349(6) Uani d . 1 O .
O4 .2701(5) .4245(3) .3178(3) .0507(14) Uani d P .892(15) O 1
O2 .0479(3) .1425(2) .2988(2) .0451(7) Uani d . 1 O .
O4A .292(3) .211(3) .369(5) .068(18) Uani d P .108(15) O 2
O3A .380(3) .380(3) .380(3) .18(5) Uani d SP .108(15) O 2
H12 .203(4) .025(3) .048(4) .059(12) Uiso d . 1 H .
H11 .181(4) .029(4) -.061(4) .062(15) Uiso d . 1 H .
H22 .013(4) .191(5) .285(5) .072(17) Uiso d . 1 H .
H21 .102(6) .165(5) .299(5) .09(2) Uiso d . 1 H .

loop_
_atom_site_aniso_label
_atom_site_aniso_U_11
_atom_site_aniso_U_22
_atom_site_aniso_U_33
_atom_site_aniso_U_12
_atom_site_aniso_U_13
_atom_site_aniso_U_23
Ga .0253(4) .0253(4) .0253(4) -.00039(16) -.00039(16) -.00039(16)
Rb .0514(4) .0514(4) .0514(4) .0108(2) .0108(2) .0108(2)
S .0305(4) .0305(4) .0305(4) .0037(3) .0037(3) .0037(3)
O3 .066(3) .066(3) .066(3) -.0149(16) -.0149(16) -.0149(16)
O1 .0286(12) .0445(15) .0317(13) -.0035(9) .0008(10) .0030(10)
O4 .064(3) .0422(19) .0458(17) .0213(19) .0185(17) .0088(14)
O2 .0486(16) .0402(14) .0465(14) .0025(13) -.0053(12) -.0041(11)
O4A .057(18) .038(18) .11(4) .014(14) .06(2) .04(2)
O3A .18(5) .18(5) .18(5) -.07(3) -.07(3) -.07(3)

loop_
_atom_type_symbol
_atom_type_description
_atom_type_scat_dispersion_real
_atom_type_scat_dispersion_imag
_atom_type_scat_source
Rb Rb -.9393 2.9676 'International Tables Vol C Tables 4.2.6.8 and 6.1.1.4'
Ga Ga .2307 1.6083 'International Tables Vol C Tables 4.2.6.8 and 6.1.1.4'
S S .1246 .1234 'International Tables Vol C Tables 4.2.6.8 and 6.1.1.4'
O O .0106 .0060 'International Tables Vol C Tables 4.2.6.8 and 6.1.1.4'
H H .0000 .0000 'International Tables Vol C Tables 4.2.6.8 and 6.1.1.4'

loop_
_geom_angle_atom_site_label_1
_geom_angle_atom_site_label_2
_geom_angle_atom_site_label_3
_geom_angle_site_symmetry_1
_geom_angle_site_symmetry_3
_geom_angle
O1 Ga O1 15 3 180.0
O1 Ga O1 15 14 90.95(11)
O1 Ga O1 3 14 89.05(11)
O1 Ga O1 15 13 90.95(11)
O1 Ga O1 3 13 89.05(11)
O1 Ga O1 14 13 90.95(11)
O1 Ga O1 15 . 89.05(11)
O1 Ga O1 3 . 90.95(11)
O1 Ga O1 14 . 89.05(11)
O1 Ga O1 13 . 180.0
O1 Ga O1 15 2 89.05(11)
O1 Ga O1 3 2 90.95(11)
O1 Ga O1 14 2 180.0
O1 Ga O1 13 2 89.05(11)
O1 Ga O1 . 2 90.95(11)
O3A Rb O3A . 13_666 180.000(2)
O3A Rb O2 . 24_665 75.82(6)
O3A Rb O2 13_666 24_665 104.18(6)
O3A Rb O2 . 9_655 104.18(6)
O3A Rb O2 13_666 9_655 75.82(6)
O2 Rb O2 24_665 9_655 65.79(4)
O3A Rb O2 . 17_666 104.18(6)
O3A Rb O2 13_666 17_666 75.82(6)
O2 Rb O2 24_665 17_666 65.79(4)
O2 Rb O2 9_655 17_666 114.21(5)
O3A Rb O2 . 5 75.82(6)
O3A Rb O2 13_666 5 104.18(6)
O2 Rb O2 24_665 5 114.21(4)
O2 Rb O2 9_655 5 65.79(4)
O2 Rb O2 17_666 5 180.0
O3A Rb O2 . 12_556 104.18(6)
O3A Rb O2 13_666 12_556 75.82(6)
O2 Rb O2 24_665 12_556 180.0
O2 Rb O2 9_655 12_556 114.21(5)
O2 Rb O2 17_666 12_556 114.21(4)
O2 Rb O2 5 12_556 65.79(4)
O3A Rb O2 . 21_566 75.82(6)
O3A Rb O2 13_666 21_566 104.18(6)
O2 Rb O2 24_665 21_566 114.21(5)
O2 Rb O2 9_655 21_566 180.0
O2 Rb O2 17_666 21_566 65.79(4)
O2 Rb O2 5 21_566 114.21(5)
O2 Rb O2 12_556 21_566 65.79(4)
O3A Rb S . . .0(19)
O3A Rb S 13_666 . 180.0(19)
O2 Rb S 24_665 . 75.82(6)
O2 Rb S 9_655 . 104.18(6)
O2 Rb S 17_666 . 104.18(6)
O2 Rb S 5 . 75.82(6)
O2 Rb S 12_556 . 104.18(6)
O2 Rb S 21_566 . 75.82(6)
O3A Rb S . 13_666 180.0(19)
O3A Rb S 13_666 13_666 .0(19)
O2 Rb S 24_665 13_666 104.18(6)
O2 Rb S 9_655 13_666 75.82(6)
O2 Rb S 17_666 13_666 75.82(6)
O2 Rb S 5 13_666 104.18(6)
O2 Rb S 12_556 13_666 75.82(6)
O2 Rb S 21_566 13_666 104.18(6)
S Rb S . 13_666 180.0
O3 S O4 . 2 110.8(2)
O3 S O4 . . 110.8(2)
O4 S O4 2 . 108.1(2)
O3 S O4 . 3 110.8(2)
O4 S O4 2 3 108.1(2)
O4 S O4 . 3 108.1(2)
O3 S O4A . 3 71(3)
O4 S O4A 2 3 42(3)
O4 S O4A . 3 111.7(10)
O4 S O4A 3 3 136.1(13)
O3 S O4A . 2 71(3)
O4 S O4A 2 2 136.1(13)
O4 S O4A . 2 42(3)
O4 S O4A 3 2 111.7(10)
O4A S O4A 3 2 110(3)
O3 S O4A . . 71(3)
O4 S O4A 2 . 111.7(10)
O4 S O4A . . 136.1(13)
O4 S O4A 3 . 42(3)
O4A S O4A 3 . 110(3)
O4A S O4A 2 . 110(3)
O3 S O3A . . 180(3)
O4 S O3A 2 . 69.2(2)
O4 S O3A . . 69.2(2)
O4 S O3A 3 . 69.2(2)
O4A S O3A 3 . 109(3)
O4A S O3A 2 . 109(3)
O4A S O3A . . 109(3)
O3 S Rb . . 180.0(3)
O4 S Rb 2 . 69.2(2)
O4 S Rb . . 69.2(2)
O4 S Rb 3 . 69.2(2)
O4A S Rb 3 . 109(3)
O4A S Rb 2 . 109(3)
O4A S Rb . . 109(3)
O3A S Rb . . 0(3)
S O3 O4A . . 54.6(16)
S O3 O4A . 3 54.6(16)
O4A O3 O4A . 3 90(2)
S O3 O4A . 2 54.6(16)
O4A O3 O4A . 2 90(2)
O4A O3 O4A 3 2 90(2)
Ga O1 H12 . . 122(3)
Ga O1 H11 . . 120(4)
H12 O1 H11 . . 111(5)
O4A O4 S 2 . 68.2(15)
O4A O4 O3A 2 . 120(2)
S O4 O3A . . 54.4(17)
Rb O2 H22 7_456 . 121(4)
Rb O2 H21 7_456 . 113(5)
H22 O2 H21 . . 103(6)
O4 O4A S 3 . 70.2(19)
O4 O4A O3 3 . 121.5(17)
S O4A O3 . . 54.1(14)
S O3A O4 . 2 56.3(17)
S O3A O4 . . 56.3(17)
O4 O3A O4 2 . 92(2)
S O3A O4 . 3 56.3(17)
O4 O3A O4 2 3 92(2)
O4 O3A O4 . 3 92(2)
S O3A Rb . . 180(5)
O4 O3A Rb 2 . 123.7(17)
O4 O3A Rb . . 123.7(17)
O4 O3A Rb 3 . 123.7(17)

loop_
_geom_bond_atom_site_label_1
_geom_bond_atom_site_label_2
_geom_bond_site_symmetry_2
_geom_bond_distance
Ga O1 15 1.945(3)
Ga O1 3 1.945(3)
Ga O1 14 1.945(3)
Ga O1 13 1.945(3)
Ga O1 . 1.945(3)
Ga O1 2 1.945(3)
Rb O3A . 2.54(6)
Rb O3A 13_666 2.54(6)
Rb O2 24_665 3.081(3)
Rb O2 9_655 3.081(3)
Rb O2 17_666 3.081(3)
Rb O2 5 3.081(3)
Rb O2 12_556 3.081(3)
Rb O2 21_566 3.081(3)
Rb S . 3.9736(13)
Rb S 13_666 3.9736(13)
S O3 . 1.439(5)
S O4 2 1.466(3)
S O4 . 1.466(3)
S O4 3 1.466(3)
S O4A 3 1.45(2)
S O4A 2 1.45(2)
S O4A . 1.45(2)
S O3A . 1.43(6)
O3 O4A . 1.68(6)
O3 O4A 3 1.68(6)
O3 O4A 2 1.68(6)
O1 H12 . .94(5)
O1 H11 . .69(5)
O4 O4A 2 1.04(6)
O4 O3A . 1.65(3)
O2 Rb 7_456 3.081(3)
O2 H22 . .75(6)
O2 H21 . .72(8)
O4A O4 3 1.04(6)
O3A O4 2 1.65(3)
O3A O4 3 1.65(3)

loop_
_geom_hbond_atom_site_label_D
_geom_hbond_atom_site_label_H
_geom_hbond_atom_site_label_A
_geom_hbond_site_symmetry_A
_geom_hbond_distance_DH
_geom_hbond_distance_HA
_geom_hbond_distance_DA
_geom_hbond_angle_DHA
O1 H11 O4 22_565 .69(5) 1.93(6) 2.621(4) 170(5)
O1 H12 O2 3 .94(5) 1.68(5) 2.612(4) 171(4)
O2 H21 O3 . .72(8) 2.12(7) 2.808(5) 160(7)
O2 H22 O4 5_455 .75(6) 2.01(7) 2.763(4) 173(6)
O1 H11 O4A 23_565 .69(5) 2.22(8) 2.89(5) 160(5)
O2 H22 O4A 6_455 .75(6) 2.15(7) 2.86(3) 157(6)
O2 H21 O4A . .72(8) 2.56(10) 3.23(5) 159(7)

loop_
_geom_torsion_atom_site_label_1
_geom_torsion_atom_site_label_2
_geom_torsion_atom_site_label_3
_geom_torsion_atom_site_label_4
_geom_torsion_site_symmetry_1
_geom_torsion_site_symmetry_4
_geom_torsion
O3A Rb S O3 . . 0E1(10)
O3A Rb S O3 13_666 . 0E1(10)
O2 Rb S O3 24_665 . 8E1(10)
O2 Rb S O3 9_655 . 2E1(10)
O2 Rb S O3 17_666 . 14E1(10)
O2 Rb S O3 5 . -4E1(10)
O2 Rb S O3 12_556 . -10E1(10)
O2 Rb S O3 21_566 . -16E1(10)
S Rb S O3 13_666 . 0E1(4)
O3A Rb S O4 . 2 17E1(10)
O3A Rb S O4 13_666 2 -13E1(10)
O2 Rb S O4 24_665 2 76.01(17)
O2 Rb S O4 9_655 2 16.01(17)
O2 Rb S O4 17_666 2 136.01(17)
O2 Rb S O4 5 2 -43.99(17)
O2 Rb S O4 12_556 2 -103.99(17)
O2 Rb S O4 21_566 2 -163.99(17)
S Rb S O4 13_666 2 -5E1(10)
O3A Rb S O4 . . 5E1(10)
O3A Rb S O4 13_666 . 11E1(10)
O2 Rb S O4 24_665 . -43.99(17)
O2 Rb S O4 9_655 . -103.99(17)
O2 Rb S O4 17_666 . 16.01(17)
O2 Rb S O4 5 . -163.99(17)
O2 Rb S O4 12_556 . 136.01(17)
O2 Rb S O4 21_566 . 76.01(17)
S Rb S O4 13_666 . -17E1(10)
O3A Rb S O4 . 3 -8E1(10)
O3A Rb S O4 13_666 3 -1E1(10)
O2 Rb S O4 24_665 3 -163.99(17)
O2 Rb S O4 9_655 3 136.01(17)
O2 Rb S O4 17_666 3 -103.99(17)
O2 Rb S O4 5 3 76.01(17)
O2 Rb S O4 12_556 3 16.01(17)
O2 Rb S O4 21_566 3 -43.99(17)
S Rb S O4 13_666 3 7E1(10)
O3A Rb S O4A . 3 15E1(10)
O3A Rb S O4A 13_666 3 -15E1(10)
O2 Rb S O4A 24_665 3 62.8(11)
O2 Rb S O4A 9_655 3 2.8(11)
O2 Rb S O4A 17_666 3 122.8(11)
O2 Rb S O4A 5 3 -57.2(11)
O2 Rb S O4A 12_556 3 -117.2(11)
O2 Rb S O4A 21_566 3 -177.2(11)
S Rb S O4A 13_666 3 -6E1(10)
O3A Rb S O4A . 2 3E1(10)
O3A Rb S O4A 13_666 2 9E1(10)
O2 Rb S O4A 24_665 2 -57.2(11)
O2 Rb S O4A 9_655 2 -117.2(11)
O2 Rb S O4A 17_666 2 2.8(11)
O2 Rb S O4A 5 2 -177.2(11)
O2 Rb S O4A 12_556 2 122.8(11)
O2 Rb S O4A 21_566 2 62.8(11)
S Rb S O4A 13_666 2 18E1(10)
O3A Rb S O4A . . -9E1(10)
O3A Rb S O4A 13_666 . -3E1(10)
O2 Rb S O4A 24_665 . -177.2(11)
O2 Rb S O4A 9_655 . 122.8(11)
O2 Rb S O4A 17_666 . -117.2(11)
O2 Rb S O4A 5 . 62.8(11)
O2 Rb S O4A 12_556 . 2.8(11)
O2 Rb S O4A 21_566 . -57.2(11)
S Rb S O4A 13_666 . 6E1(10)
O3A Rb S O3A 13_666 . 0E1(10)
O2 Rb S O3A 24_665 . -9E1(10)
O2 Rb S O3A 9_655 . -15E1(10)
O2 Rb S O3A 17_666 . -3E1(10)
O2 Rb S O3A 5 . 15E1(10)
O2 Rb S O3A 12_556 . 9E1(10)
O2 Rb S O3A 21_566 . 3E1(10)
S Rb S O3A 13_666 . 0E1(8)
O4 S O3 O4A 2 . 106.7(11)
O4 S O3 O4A . . -133.3(11)
O4 S O3 O4A 3 . -13.3(11)
O4A S O3 O4A 3 . 120.000(5)
O4A S O3 O4A 2 . -120.000(6)
O3A S O3 O4A . . -9E1(10)
Rb S O3 O4A . . 10E1(10)
O4 S O3 O4A 2 3 -13.3(11)
O4 S O3 O4A . 3 106.7(11)
O4 S O3 O4A 3 3 -133.3(11)
O4A S O3 O4A 2 3 120.0
O4A S O3 O4A . 3 -120.0
O3A S O3 O4A . 3 15E1(10)
Rb S O3 O4A . 3 -2E1(10)
O4 S O3 O4A 2 2 -133.3(11)
O4 S O3 O4A . 2 -13.3(11)
O4 S O3 O4A 3 2 106.7(11)
O4A S O3 O4A 3 2 -120.000(7)
O4A S O3 O4A . 2 120.000(7)
O3A S O3 O4A . 2 3E1(10)
Rb S O3 O4A . 2 -14E1(10)
O3 S O4 O4A . 2 19.1(16)
O4 S O4 O4A 2 2 140.7(16)
O4 S O4 O4A 3 2 -102.5(15)
O4A S O4 O4A 3 2 96(4)
O4A S O4 O4A . 2 -65(3)
O3A S O4 O4A . 2 -160.9(16)
Rb S O4 O4A . 2 -160.9(16)
O3 S O4 O3A . . 180.000(7)
O4 S O4 O3A 2 . -58.4(3)
O4 S O4 O3A 3 . 58.4(3)
O4A S O4 O3A 3 . -103(3)
O4A S O4 O3A 2 . 160.9(16)
O4A S O4 O3A . . 96(4)
Rb S O4 O3A . . .000(8)
O3 S O4A O4 . 3 -161.2(14)
O4 S O4A O4 2 3 93.3(14)
O4 S O4A O4 . 3 -60(4)
O4A S O4A O4 3 3 138(3)
O4A S O4A O4 2 3 -100(4)
O3A S O4A O4 . 3 18.8(14)
Rb S O4A O4 . 3 18.8(14)
O4 S O4A O3 2 . -105.6(12)
O4 S O4A O3 . . 101(3)
O4 S O4A O3 3 . 161.2(14)
O4A S O4A O3 3 . -61(3)
O4A S O4A O3 2 . 61(3)
O3A S O4A O3 . . 180.000(4)
Rb S O4A O3 . . 180.000(5)
S O3 O4A O4 . 3 20.9(16)
O4A O3 O4A O4 3 3 65.8(14)
O4A O3 O4A O4 2 3 -24(2)
O4A O3 O4A S 3 . 44.9(11)
O4A O3 O4A S 2 . -44.9(11)
O3 S O3A O4 . 2 -16E1(10)
O4 S O3A O4 . 2 -120.000(2)
O4 S O3A O4 3 2 120.000(3)
O4A S O3A O4 3 2 -13.3(11)
O4A S O3A O4 2 2 -133.3(11)
O4A S O3A O4 . 2 106.7(11)
Rb S O3A O4 . 2 2E1(10)
O3 S O3A O4 . . -4E1(10)
O4 S O3A O4 2 . 120.000(4)
O4 S O3A O4 3 . -120.000(3)
O4A S O3A O4 3 . 106.7(11)
O4A S O3A O4 2 . -13.3(11)
O4A S O3A O4 . . -133.3(11)
Rb S O3A O4 . . 14E1(10)
O3 S O3A O4 . 3 8E1(10)
O4 S O3A O4 2 3 -120.000(3)
O4 S O3A O4 . 3 120.0
O4A S O3A O4 3 3 -133.3(11)
O4A S O3A O4 2 3 106.7(11)
O4A S O3A O4 . 3 -13.3(11)
Rb S O3A O4 . 3 -11E1(10)
O3 S O3A Rb . . 0E1(10)
O4 S O3A Rb 2 . -2E1(10)
O4 S O3A Rb . . -14E1(10)
O4 S O3A Rb 3 . 11E1(10)
O4A S O3A Rb 3 . -3E1(10)
O4A S O3A Rb 2 . -15E1(10)
O4A S O3A Rb . . 9E1(10)
O4A O4 O3A S 2 . 20.5(19)
O4A O4 O3A O4 2 2 67(2)
S O4 O3A O4 . 2 46.2(13)
O4A O4 O3A O4 2 3 -26(2)
S O4 O3A O4 . 3 -46.2(13)
O4A O4 O3A Rb 2 . -159.5(19)
S O4 O3A Rb . . 180.000(7)
O3A Rb O3A S 13_666 . 0E1(10)
O2 Rb O3A S 24_665 . 9E1(10)
O2 Rb O3A S 9_655 . 3E1(10)
O2 Rb O3A S 17_666 . 15E1(10)
O2 Rb O3A S 5 . -3E1(10)
O2 Rb O3A S 12_556 . -9E1(10)
O2 Rb O3A S 21_566 . -15E1(10)
S Rb O3A S 13_666 . 0E1(10)
O3A Rb O3A O4 13_666 2 -14E1(10)
O2 Rb O3A O4 24_665 2 76.01(17)
O2 Rb O3A O4 9_655 2 16.01(17)
O2 Rb O3A O4 17_666 2 136.01(17)
O2 Rb O3A O4 5 2 -43.99(17)
O2 Rb O3A O4 12_556 2 -103.99(17)
O2 Rb O3A O4 21_566 2 -163.99(17)
S Rb O3A O4 . 2 -2E1(10)
S Rb O3A O4 13_666 2 -9E1(10)
O3A Rb O3A O4 13_666 . 10E1(10)
O2 Rb O3A O4 24_665 . -43.99(17)
O2 Rb O3A O4 9_655 . -103.99(17)
O2 Rb O3A O4 17_666 . 16.01(17)
O2 Rb O3A O4 5 . -163.99(17)
O2 Rb O3A O4 12_556 . 136.01(17)
O2 Rb O3A O4 21_566 . 76.01(17)
S Rb O3A O4 . . -14E1(10)
S Rb O3A O4 13_666 . 15E1(10)
O3A Rb O3A O4 13_666 3 -2E1(10)
O2 Rb O3A O4 24_665 3 -163.99(16)
O2 Rb O3A O4 9_655 3 136.01(16)
O2 Rb O3A O4 17_666 3 -103.99(16)
O2 Rb O3A O4 5 3 76.01(17)
O2 Rb O3A O4 12_556 3 16.01(16)
O2 Rb O3A O4 21_566 3 -43.99(16)
S Rb O3A O4 . 3 11E1(10)
S Rb O3A O4 13_666 3 3E1(10)

loop_
_cod_related_entry_id
_cod_related_entry_database
_cod_related_entry_code
1 AMCSD 0009918
